data_4321246
loop_
_publ_author_name
'H. V. Rasika Dias'
'Ziyun Wang'

_publ_section_title
;
 Ethylene Oxide and Propylene Sulfide Complexes of Silver(I): Synthesis
 and Characterization of [HB(3,5-(CF3)2Pz)3]Ag(OC2H4) and
 [HB(3,5-(CF3)2Pz)3]Ag(SC3H6)
;
_journal_name_full 'Inorganic Chemistry'
_journal_page_first 3724
_journal_page_last 3727
_journal_paper_doi 10.1021/ic991334w
_journal_volume 39
_journal_year 2000
_chemical_formula_sum 'C18 H10 Ag B F18 N6 S'
_chemical_formula_weight 803.06
_chemical_name_common '[HB(3,5-(CF3)2Pz)3]AgSC3H6'
_chemical_name_systematic
; 
 ? 
;
_space_group_IT_number 2
_symmetry_cell_setting triclinic
_symmetry_space_group_name_Hall '-P 1'
_symmetry_space_group_name_H-M 'P -1'
_atom_sites_solution_hydrogens geom
_atom_sites_solution_primary direct
_atom_sites_solution_secondary difmap
_audit_creation_method SHELXL-97
_cell_angle_alpha 66.305(13)
_cell_angle_beta 76.535(10)
_cell_angle_gamma 75.040(11)
_cell_formula_units_Z 2
_cell_length_a 8.1647(12)
_cell_length_b 12.709(2)
_cell_length_c 14.849(2)
_cell_measurement_reflns_used 34
_cell_measurement_temperature 183(2)
_cell_measurement_theta_max 13.33
_cell_measurement_theta_min 5.15
_cell_volume 1348.5(4)
_computing_cell_refinement 'Siemens XSCANS'
_computing_data_collection 'Siemens XSCANS'
_computing_data_reduction 'Siemens SHELXTL'
_computing_molecular_graphics 'Siemens SHELXTL'
_computing_publication_material 'Siemens SHELXTL'
_computing_structure_refinement 'SHELXL-97 (Sheldrick, 1997)'
_computing_structure_solution 'SHELXS-97 (Sheldrick, 1990)'
_diffrn_ambient_temperature 183(2)
_diffrn_measured_fraction_theta_full 0.974
_diffrn_measured_fraction_theta_max 0.974
_diffrn_measurement_method '\w scans'
_diffrn_radiation_monochromator graphite
_diffrn_radiation_source 'fine-focus sealed tube'
_diffrn_radiation_type MoK\a
_diffrn_radiation_wavelength 0.71073
_diffrn_reflns_av_R_equivalents 0.0273
_diffrn_reflns_av_sigmaI/netI 0.0412
_diffrn_reflns_limit_h_max 8
_diffrn_reflns_limit_h_min -1
_diffrn_reflns_limit_k_max 12
_diffrn_reflns_limit_k_min -12
_diffrn_reflns_limit_l_max 15
_diffrn_reflns_limit_l_min -15
_diffrn_reflns_number 4306
_diffrn_reflns_theta_full 22.50
_diffrn_reflns_theta_max 22.50
_diffrn_reflns_theta_min 1.78
_diffrn_standards_decay_% 22.04
_diffrn_standards_interval_count 97
_diffrn_standards_number 3
_exptl_absorpt_coefficient_mu 0.972
_exptl_absorpt_correction_T_max 0.9209
_exptl_absorpt_correction_T_min 0.6538
_exptl_absorpt_correction_type empirical
_exptl_crystal_colour colorless
_exptl_crystal_density_diffrn 1.978
_exptl_crystal_density_method 'not measured'
_exptl_crystal_description Blocks
_exptl_crystal_F_000 780
_exptl_crystal_size_max 0.49
_exptl_crystal_size_mid 0.37
_exptl_crystal_size_min 0.13
_refine_diff_density_max 1.179
_refine_diff_density_min -1.202
_refine_diff_density_rms 0.125
_refine_ls_extinction_method none
_refine_ls_goodness_of_fit_ref 1.087
_refine_ls_hydrogen_treatment mixed
_refine_ls_matrix_type full
_refine_ls_number_parameters 411
_refine_ls_number_reflns 3429
_refine_ls_number_restraints 0
_refine_ls_restrained_S_all 1.087
_refine_ls_R_factor_all 0.0562
_refine_ls_R_factor_gt 0.0488
_refine_ls_shift/su_max 0.000
_refine_ls_shift/su_mean 0.000
_refine_ls_structure_factor_coef Fsqd
_refine_ls_weighting_details 'calc w=1/[\s^2^(Fo^2^)+(0.0880P)^2^+0.9946P] where P=(Fo^2^+2Fc^2^)/3'
_refine_ls_weighting_scheme calc
_refine_ls_wR_factor_gt 0.1237
_refine_ls_wR_factor_ref 0.1289
_reflns_number_gt 3039
_reflns_number_total 3429
_reflns_threshold_expression >2sigma(I)
_cod_data_source_file ic991334w_2.cif
_cod_data_source_block rd192
_cod_depositor_comments
;
The following automatic conversions were performed:

'_symmetry_cell_setting' value 'Triclinic' changed to 'triclinic'
according to the built-in table from CIF Core dictionary named
'cif_core.dic' version 2.4.1 from 2010-06-29.

Automatic conversion script
Id: cif_fix_values 1646 2011-03-28 12:23:43Z adriana 
;
_cod_original_cell_volume 1348.4(3)
_cod_database_code 4321246

loop_
_symmetry_equiv_pos_as_xyz
'x, y, z'
'-x, -y, -z'

loop_
_atom_site_label
_atom_site_type_symbol
_atom_site_fract_x
_atom_site_fract_y
_atom_site_fract_z
_atom_site_U_iso_or_equiv
_atom_site_adp_type
_atom_site_occupancy
_atom_site_symmetry_multiplicity
_atom_site_calc_flag
_atom_site_refinement_flags
_atom_site_disorder_assembly
_atom_site_disorder_group
Ag Ag 0.50537(6) 0.16320(4) 0.20231(3) 0.0329(2) Uani 1 1 d . . .
S S 0.5579(2) 0.04418(14) 0.10446(12) 0.0434(4) Uani 1 1 d . . .
C1 C 0.4695(12) -0.0869(7) 0.1671(6) 0.071(2) Uani 1 1 d . . .
H1A H 0.3885 -0.0918 0.2273 0.085 Uiso 1 1 calc R . .
H1B H 0.4417 -0.1209 0.1259 0.085 Uiso 1 1 calc R . .
C2 C 0.6569(12) -0.1039(7) 0.1744(7) 0.074(3) Uani 1 1 d . . .
H2A H 0.6799 -0.1151 0.2399 0.088 Uiso 1 1 calc R . .
C3 C 0.7790(14) -0.1746(9) 0.1258(8) 0.098(3) Uani 1 1 d . . .
H3A H 0.7897 -0.2552 0.1693 0.148 Uiso 1 1 calc R . .
H3B H 0.8881 -0.1510 0.1096 0.148 Uiso 1 1 calc R . .
H3C H 0.7410 -0.1651 0.0660 0.148 Uiso 1 1 calc R . .
N11 N 0.6572(6) 0.3131(4) 0.2873(3) 0.0239(10) Uani 1 1 d . . .
N12 N 0.7050(5) 0.2374(4) 0.2398(3) 0.0251(10) Uani 1 1 d . . .
C13 C 0.8777(7) 0.2145(5) 0.2270(4) 0.0304(13) Uani 1 1 d . . .
C14 C 0.9418(8) 0.2752(5) 0.2653(4) 0.0359(14) Uani 1 1 d . . .
H14 H 1.0561 0.2748 0.2647 0.043 Uiso 1 1 calc R . .
C15 C 0.7980(7) 0.3368(5) 0.3050(4) 0.0287(13) Uani 1 1 d . . .
F16C F 1.1383(5) 0.1263(4) 0.1626(3) 0.0578(10) Uani 1 1 d . . .
F16B F 0.9253(5) 0.1638(4) 0.0855(3) 0.0566(10) Uani 1 1 d . . .
F16A F 0.9406(5) 0.0236(3) 0.2266(3) 0.0527(10) Uani 1 1 d . . .
C16 C 0.9707(7) 0.1327(5) 0.1753(4) 0.0382(15) Uani 1 1 d . . .
F17C F 0.9570(5) 0.4177(4) 0.3602(4) 0.0730(13) Uani 1 1 d . . .
F17B F 0.7183(7) 0.3824(5) 0.4484(3) 0.0785(14) Uani 1 1 d . . .
F17A F 0.7241(6) 0.5244(4) 0.3110(4) 0.0731(14) Uani 1 1 d . . .
C17 C 0.7960(9) 0.4154(6) 0.3562(5) 0.0449(16) Uani 1 1 d . . .
N21 N 0.3756(5) 0.4239(4) 0.2181(3) 0.0259(10) Uani 1 1 d . . .
N22 N 0.3705(5) 0.3654(4) 0.1597(3) 0.0267(10) Uani 1 1 d . . .
C23 C 0.2947(7) 0.4443(5) 0.0829(4) 0.0303(13) Uani 1 1 d . . .
C24 C 0.2493(8) 0.5538(5) 0.0903(5) 0.0415(16) Uani 1 1 d . . .
H24 H 0.1945 0.6227 0.0465 0.050 Uiso 1 1 calc R . .
C25 C 0.3031(7) 0.5378(5) 0.1764(4) 0.0331(14) Uani 1 1 d . . .
F26C F 0.2683(6) 0.4980(3) -0.0834(3) 0.0585(11) Uani 1 1 d . . .
F26B F 0.1157(5) 0.3770(4) 0.0232(3) 0.0555(10) Uani 1 1 d . . .
F26A F 0.3863(5) 0.3211(3) -0.0091(3) 0.0543(10) Uani 1 1 d . . .
C26 C 0.2682(8) 0.4104(5) 0.0040(4) 0.0398(15) Uani 1 1 d . . .
F27C F 0.4361(6) 0.6432(3) 0.2291(3) 0.0601(11) Uani 1 1 d . . .
F27B F 0.1882(6) 0.6096(4) 0.3061(4) 0.0759(13) Uani 1 1 d . . .
F27A F 0.2178(7) 0.7329(3) 0.1559(4) 0.0878(17) Uani 1 1 d . . .
C27 C 0.2860(10) 0.6296(5) 0.2182(6) 0.0524(18) Uani 1 1 d . . .
N31 N 0.3713(6) 0.2562(4) 0.3867(3) 0.0258(10) Uani 1 1 d . . .
N32 N 0.3737(6) 0.1641(4) 0.3617(3) 0.0266(10) Uani 1 1 d . . .
C33 C 0.2879(7) 0.0906(5) 0.4392(4) 0.0275(12) Uani 1 1 d . . .
C34 C 0.2281(8) 0.1339(6) 0.5154(4) 0.0396(15) Uani 1 1 d . . .
H34 H 0.1649 0.0996 0.5768 0.047 Uiso 1 1 calc R . .
C35 C 0.2828(7) 0.2385(5) 0.4801(4) 0.0330(14) Uani 1 1 d . . .
F36C F 0.1445(6) -0.0069(3) 0.3863(4) 0.0728(14) Uani 1 1 d . . .
F36B F 0.4034(6) -0.0702(4) 0.3924(4) 0.0816(15) Uani 1 1 d . . .
F36A F 0.2330(8) -0.0961(4) 0.5252(3) 0.0933(19) Uani 1 1 d . . .
C36 C 0.2662(8) -0.0196(5) 0.4363(4) 0.0351(14) Uani 1 1 d . . .
F37C F 0.4021(5) 0.3264(4) 0.5551(3) 0.0610(11) Uani 1 1 d . . .
F37B F 0.1801(6) 0.4256(4) 0.4881(3) 0.0630(11) Uani 1 1 d . . .
F37A F 0.1577(6) 0.2771(4) 0.6229(3) 0.0757(14) Uani 1 1 d . . .
C37 C 0.2560(9) 0.3198(6) 0.5343(5) 0.0463(17) Uani 1 1 d . . .
B B 0.4632(8) 0.3594(5) 0.3144(5) 0.0254(13) Uani 1 1 d . . .
H H 0.446(6) 0.416(4) 0.346(3) 0.017(12) Uiso 1 1 d . . .

loop_
_atom_site_aniso_label
_atom_site_aniso_U_11
_atom_site_aniso_U_22
_atom_site_aniso_U_33
_atom_site_aniso_U_23
_atom_site_aniso_U_13
_atom_site_aniso_U_12
Ag 0.0316(3) 0.0344(3) 0.0348(3) -0.0152(2) -0.00307(19) -0.0071(2)
S 0.0478(10) 0.0439(9) 0.0438(9) -0.0230(7) -0.0043(8) -0.0078(8)
C1 0.081(6) 0.065(5) 0.076(5) -0.033(4) 0.008(5) -0.037(5)
C2 0.090(7) 0.053(5) 0.085(6) -0.036(4) -0.035(5) 0.013(5)
C3 0.093(8) 0.093(7) 0.105(8) -0.051(6) -0.016(6) 0.015(6)
N11 0.017(2) 0.025(2) 0.026(2) -0.0053(19) -0.0031(19) -0.0047(19)
N12 0.017(2) 0.028(2) 0.025(2) -0.0037(19) 0.0000(19) -0.0070(19)
C13 0.021(3) 0.039(3) 0.028(3) -0.007(2) 0.001(2) -0.013(3)
C14 0.020(3) 0.043(3) 0.036(3) -0.003(3) -0.004(3) -0.010(3)
C15 0.023(3) 0.031(3) 0.026(3) 0.000(2) -0.006(2) -0.011(3)
F16C 0.023(2) 0.070(3) 0.070(3) -0.028(2) 0.0105(18) -0.0015(19)
F16B 0.051(2) 0.072(3) 0.040(2) -0.0260(19) 0.0002(18) 0.002(2)
F16A 0.049(2) 0.038(2) 0.061(2) -0.0176(18) 0.0065(19) -0.0051(18)
C16 0.019(3) 0.045(4) 0.043(4) -0.016(3) 0.003(3) -0.002(3)
F17C 0.038(2) 0.096(3) 0.119(4) -0.062(3) -0.029(2) -0.015(2)
F17B 0.086(4) 0.114(4) 0.065(3) -0.056(3) 0.004(3) -0.044(3)
F17A 0.071(3) 0.049(2) 0.118(4) -0.038(2) -0.044(3) -0.004(2)
C17 0.035(4) 0.052(4) 0.054(4) -0.018(3) -0.013(3) -0.016(3)
N21 0.016(2) 0.024(2) 0.033(2) -0.006(2) -0.0024(19) -0.0058(19)
N22 0.018(2) 0.027(2) 0.029(2) -0.005(2) 0.000(2) -0.004(2)
C23 0.020(3) 0.036(3) 0.027(3) 0.001(2) -0.003(2) -0.012(3)
C24 0.033(4) 0.029(3) 0.052(4) 0.000(3) -0.018(3) -0.002(3)
C25 0.023(3) 0.022(3) 0.047(4) -0.004(3) -0.009(3) -0.004(3)
F26C 0.073(3) 0.056(2) 0.0324(19) 0.0084(17) -0.0174(19) -0.020(2)
F26B 0.049(2) 0.077(3) 0.048(2) -0.0139(19) -0.0083(18) -0.037(2)
F26A 0.056(3) 0.061(2) 0.048(2) -0.0229(18) -0.0185(19) 0.001(2)
C26 0.033(4) 0.041(4) 0.038(3) 0.000(3) -0.012(3) -0.011(3)
F27C 0.063(3) 0.043(2) 0.084(3) -0.024(2) -0.027(2) -0.011(2)
F27B 0.071(3) 0.065(3) 0.096(3) -0.050(3) 0.015(3) -0.011(2)
F27A 0.115(4) 0.030(2) 0.126(4) -0.024(2) -0.072(4) 0.016(2)
C27 0.053(5) 0.032(4) 0.068(5) -0.010(3) -0.028(4) 0.003(3)
N31 0.017(2) 0.032(3) 0.028(2) -0.014(2) -0.001(2) -0.001(2)
N32 0.021(2) 0.030(3) 0.026(2) -0.008(2) 0.000(2) -0.008(2)
C33 0.022(3) 0.033(3) 0.023(3) -0.004(2) -0.004(2) -0.008(2)
C34 0.033(4) 0.054(4) 0.025(3) -0.007(3) 0.004(3) -0.016(3)
C35 0.023(3) 0.047(4) 0.025(3) -0.011(3) 0.002(2) -0.009(3)
F36C 0.073(3) 0.051(2) 0.109(4) -0.020(2) -0.053(3) -0.014(2)
F36B 0.048(3) 0.059(3) 0.145(5) -0.057(3) 0.016(3) -0.017(2)
F36A 0.178(6) 0.057(3) 0.040(2) 0.009(2) -0.005(3) -0.067(3)
C36 0.027(3) 0.034(3) 0.032(3) 0.002(3) -0.006(3) -0.008(3)
F37C 0.055(3) 0.084(3) 0.061(2) -0.045(2) -0.012(2) -0.009(2)
F37B 0.061(3) 0.064(3) 0.067(3) -0.039(2) -0.003(2) 0.004(2)
F37A 0.086(3) 0.101(3) 0.048(2) -0.045(2) 0.032(2) -0.038(3)
C37 0.043(4) 0.059(4) 0.035(3) -0.022(3) 0.004(3) -0.008(4)
B 0.018(3) 0.028(3) 0.030(3) -0.012(3) -0.002(3) -0.002(3)

loop_
_atom_type_symbol
_atom_type_description
_atom_type_scat_dispersion_real
_atom_type_scat_dispersion_imag
_atom_type_scat_source
C C 0.0033 0.0016 'International Tables Vol C Tables 4.2.6.8 and 6.1.1.4'
H H 0.0000 0.0000 'International Tables Vol C Tables 4.2.6.8 and 6.1.1.4'
B B 0.0013 0.0007 'International Tables Vol C Tables 4.2.6.8 and 6.1.1.4'
N N 0.0061 0.0033 'International Tables Vol C Tables 4.2.6.8 and 6.1.1.4'
F F 0.0171 0.0103 'International Tables Vol C Tables 4.2.6.8 and 6.1.1.4'
S S 0.1246 0.1234 'International Tables Vol C Tables 4.2.6.8 and 6.1.1.4'
Ag Ag -0.8971 1.1015 'International Tables Vol C Tables 4.2.6.8 and 6.1.1.4'

loop_
_geom_angle_atom_site_label_1
_geom_angle_atom_site_label_2
_geom_angle_atom_site_label_3
_geom_angle
_geom_angle_site_symmetry_1
_geom_angle_site_symmetry_3
_geom_angle_publ_flag
N12 Ag N32 79.83(15) . . ?
N12 Ag S 128.02(12) . . ?
N32 Ag S 140.13(11) . . ?
N12 Ag N22 79.32(15) . . ?
N32 Ag N22 79.94(15) . . ?
S Ag N22 127.92(11) . . ?
C1 S C2 49.5(4) . . ?
C1 S Ag 113.3(3) . . ?
C2 S Ag 109.6(3) . . ?
C2 C1 S 66.1(4) . . ?
C3 C2 C1 118.2(8) . . ?
C3 C2 S 121.3(7) . . ?
C1 C2 S 64.5(4) . . ?
N12 N11 C15 110.2(4) . . ?
N12 N11 B 119.9(4) . . ?
C15 N11 B 129.9(5) . . ?
N11 N12 C13 105.9(4) . . ?
N11 N12 Ag 122.2(3) . . ?
C13 N12 Ag 131.9(4) . . ?
N12 C13 C14 111.6(5) . . ?
N12 C13 C16 118.9(5) . . ?
C14 C13 C16 129.4(5) . . ?
C13 C14 C15 104.5(5) . . ?
N11 C15 C14 107.8(5) . . ?
N11 C15 C17 125.8(5) . . ?
C14 C15 C17 126.4(5) . . ?
F16C C16 F16A 107.0(5) . . ?
F16C C16 F16B 107.5(5) . . ?
F16A C16 F16B 105.8(5) . . ?
F16C C16 C13 111.2(5) . . ?
F16A C16 C13 112.2(5) . . ?
F16B C16 C13 112.8(5) . . ?
F17B C17 F17A 107.0(6) . . ?
F17B C17 F17C 106.3(5) . . ?
F17A C17 F17C 106.3(5) . . ?
F17B C17 C15 113.6(5) . . ?
F17A C17 C15 113.7(5) . . ?
F17C C17 C15 109.5(6) . . ?
C25 N21 N22 109.3(4) . . ?
C25 N21 B 130.0(5) . . ?
N22 N21 B 120.6(4) . . ?
C23 N22 N21 106.1(4) . . ?
C23 N22 Ag 134.2(4) . . ?
N21 N22 Ag 119.5(3) . . ?
N22 C23 C24 111.2(5) . . ?
N22 C23 C26 120.7(5) . . ?
C24 C23 C26 128.1(5) . . ?
C25 C24 C23 104.6(5) . . ?
N21 C25 C24 108.7(5) . . ?
N21 C25 C27 125.1(5) . . ?
C24 C25 C27 126.2(5) . . ?
F26C C26 F26A 107.1(5) . . ?
F26C C26 F26B 105.5(5) . . ?
F26A C26 F26B 105.8(5) . . ?
F26C C26 C23 112.3(5) . . ?
F26A C26 C23 113.3(5) . . ?
F26B C26 C23 112.3(5) . . ?
F27B C27 F27A 108.0(6) . . ?
F27B C27 F27C 106.7(6) . . ?
F27A C27 F27C 105.6(6) . . ?
F27B C27 C25 113.3(6) . . ?
F27A C27 C25 109.5(6) . . ?
F27C C27 C25 113.2(6) . . ?
N32 N31 C35 108.8(4) . . ?
N32 N31 B 121.3(4) . . ?
C35 N31 B 129.8(5) . . ?
C33 N32 N31 106.8(4) . . ?
C33 N32 Ag 133.3(4) . . ?
N31 N32 Ag 119.9(3) . . ?
N32 C33 C34 110.9(5) . . ?
N32 C33 C36 120.7(5) . . ?
C34 C33 C36 128.4(5) . . ?
C35 C34 C33 104.7(5) . . ?
N31 C35 C34 108.8(5) . . ?
N31 C35 C37 124.6(5) . . ?
C34 C35 C37 126.6(5) . . ?
F36A C36 F36B 106.1(5) . . ?
F36A C36 F36C 107.3(5) . . ?
F36B C36 F36C 103.9(6) . . ?
F36A C36 C33 111.9(5) . . ?
F36B C36 C33 112.8(5) . . ?
F36C C36 C33 114.1(5) . . ?
F37B C37 F37C 107.9(6) . . ?
F37B C37 F37A 107.5(6) . . ?
F37C C37 F37A 106.0(5) . . ?
F37B C37 C35 114.3(5) . . ?
F37C C37 C35 112.2(5) . . ?
F37A C37 C35 108.6(5) . . ?
N11 B N31 110.4(4) . . ?
N11 B N21 110.3(4) . . ?
N31 B N21 109.4(4) . . ?

loop_
_geom_bond_atom_site_label_1
_geom_bond_atom_site_label_2
_geom_bond_distance
_geom_bond_site_symmetry_2
_geom_bond_publ_flag
Ag N12 2.344(4) . ?
Ag N32 2.363(4) . ?
Ag S 2.3925(16) . ?
Ag N22 2.402(4) . ?
S C1 1.796(8) . ?
S C2 1.819(8) . ?
C1 C2 1.512(13) . ?
C2 C3 1.430(12) . ?
N11 N12 1.341(6) . ?
N11 C15 1.365(7) . ?
N11 B 1.559(8) . ?
N12 C13 1.348(7) . ?
C13 C14 1.375(8) . ?
C13 C16 1.486(8) . ?
C14 C15 1.384(9) . ?
C15 C17 1.473(9) . ?
F16C C16 1.323(7) . ?
F16B C16 1.343(7) . ?
F16A C16 1.343(7) . ?
F17C C17 1.339(8) . ?
F17B C17 1.314(8) . ?
F17A C17 1.315(8) . ?
N21 C25 1.356(7) . ?
N21 N22 1.362(6) . ?
N21 B 1.568(8) . ?
N22 C23 1.334(7) . ?
C23 C24 1.387(9) . ?
C23 C26 1.476(9) . ?
C24 C25 1.369(9) . ?
C25 C27 1.491(9) . ?
F26C C26 1.327(7) . ?
F26B C26 1.350(7) . ?
F26A C26 1.335(7) . ?
F27C C27 1.335(8) . ?
F27B C27 1.326(9) . ?
F27A C27 1.333(8) . ?
N31 N32 1.359(6) . ?
N31 C35 1.365(7) . ?
N31 B 1.560(8) . ?
N32 C33 1.336(7) . ?
C33 C34 1.389(8) . ?
C33 C36 1.474(8) . ?
C34 C35 1.371(9) . ?
C35 C37 1.494(9) . ?
F36C C36 1.315(7) . ?
F36B C36 1.311(7) . ?
F36A C36 1.304(7) . ?
F37C C37 1.330(8) . ?
F37B C37 1.299(8) . ?
F37A C37 1.352(8) . ?
